data_7239710
loop_
_publ_author_name
'Baig, Fayaz'
'Rangan, Krishnan'
'Eappen, Shibu M.'
'Mandal, Sanjay K.'
'Sarkar, Madhushree'

_publ_section_title
;
 Template effect of innocent and coordinating anions on the formation of
 interpenetrated 2D and 3D networks: methyl orange and iodine sorption
 studies
;
_journal_issue 4
_journal_name_full CrystEngComm
_journal_page_first 751
_journal_page_last 766
_journal_paper_doi 10.1039/C9CE00998A
_journal_volume 22
_journal_year 2020
_chemical_formula_moiety 'C56 H64 Cd2 N16 O4, 4(Cl O4), 5(H2 O)'
_chemical_formula_sum 'C56 H74 Cd2 Cl4 N16 O25'
_chemical_formula_weight 1737.91
_space_group_crystal_system triclinic
_space_group_IT_number 2
_space_group_name_Hall '-P 1'
_space_group_name_H-M_alt 'P -1'
_atom_sites_solution_hydrogens mixed
_atom_sites_solution_primary dual
_audit_creation_date 2019-09-10
_audit_creation_method
;
Olex2 1.2
(compiled 2018.05.29 svn.r3508 for OlexSys, GUI svn.r5506)
;
_audit_update_record
;
2019-11-06 deposited with the CCDC.	2019-12-06 downloaded from the CCDC.
;
_cell_angle_alpha 71.776(3)
_cell_angle_beta 87.979(3)
_cell_angle_gamma 85.994(4)
_cell_formula_units_Z 2
_cell_length_a 11.4937(6)
_cell_length_b 14.6527(7)
_cell_length_c 22.6545(6)
_cell_measurement_reflns_used 11051
_cell_measurement_temperature 293(2)
_cell_measurement_theta_max 74.0790
_cell_measurement_theta_min 3.7910
_cell_volume 3614.7(3)
_computing_molecular_graphics 'Olex2 (Dolomanov et al., 2009)'
_computing_publication_material 'Olex2 (Dolomanov et al., 2009)'
_computing_structure_refinement 'ShelXL (Sheldrick, 2015)'
_computing_structure_solution 'ShelXT (Sheldrick, 2015)'
_diffrn_ambient_temperature 293(2)
_diffrn_measured_fraction_theta_full 0.910
_diffrn_measured_fraction_theta_max 0.910
_diffrn_measurement_device 'four-circle diffractometer'
_diffrn_measurement_device_type 'XtaLAB Pro: Kappa dual offset/far'
_diffrn_measurement_method '\w scans'
_diffrn_radiation_type CuK\a
_diffrn_radiation_wavelength 1.54184
_diffrn_reflns_av_R_equivalents 0.0321
_diffrn_reflns_av_unetI/netI 0.0397
_diffrn_reflns_Laue_measured_fraction_full 0.910
_diffrn_reflns_Laue_measured_fraction_max 0.910
_diffrn_reflns_limit_h_max 11
_diffrn_reflns_limit_h_min -12
_diffrn_reflns_limit_k_max 16
_diffrn_reflns_limit_k_min -10
_diffrn_reflns_limit_l_max 25
_diffrn_reflns_limit_l_min -25
_diffrn_reflns_number 19007
_diffrn_reflns_point_group_measured_fraction_full 0.910
_diffrn_reflns_point_group_measured_fraction_max 0.910
_diffrn_reflns_theta_full 59.996
_diffrn_reflns_theta_max 59.996
_diffrn_reflns_theta_min 3.856
_exptl_absorpt_coefficient_mu 6.828
_exptl_absorpt_correction_T_max 1.00000
_exptl_absorpt_correction_T_min 0.59608
_exptl_absorpt_correction_type multi-scan
_exptl_absorpt_process_details
;
CrysAlisPro 1.171.39.20a (Rigaku Oxford Diffraction, 2015)
Empirical absorption correction using spherical harmonics,
 implemented in SCALE3 ABSPACK scaling algorithm.
;
_exptl_crystal_colour colorless
_exptl_crystal_density_diffrn 1.597
_exptl_crystal_description block
_exptl_crystal_F_000 1772
_exptl_crystal_size_max 0.1
_exptl_crystal_size_mid 0.1
_exptl_crystal_size_min 0.1
_refine_diff_density_max 1.677
_refine_diff_density_min -1.120
_refine_diff_density_rms 0.110
_refine_ls_extinction_method none
_refine_ls_goodness_of_fit_ref 1.032
_refine_ls_hydrogen_treatment mixed
_refine_ls_matrix_type full
_refine_ls_number_parameters 970
_refine_ls_number_reflns 9778
_refine_ls_number_restraints 60
_refine_ls_restrained_S_all 1.037
_refine_ls_R_factor_all 0.0628
_refine_ls_R_factor_gt 0.0558
_refine_ls_shift/su_max 0.001
_refine_ls_shift/su_mean 0.000
_refine_ls_structure_factor_coef Fsqd
_refine_ls_weighting_details 'w=1/[\s^2^(Fo^2^)+(0.0801P)^2^+16.6508P] where P=(Fo^2^+2Fc^2^)/3'
_refine_ls_weighting_scheme calc
_refine_ls_wR_factor_gt 0.1437
_refine_ls_wR_factor_ref 0.1492
_reflns_Friedel_coverage 0.000
_reflns_number_gt 8586
_reflns_number_total 9778
_reflns_threshold_expression 'I > 2\s(I)'
_cod_data_source_file c9ce00998a2.cif
_cod_data_source_block cp1
_cod_depositor_comments
;Adding full bibliography for 7239708--7239712.cif.

 Adding full bibliography for 7239708--7239712.cif.
;
_cod_database_code 7239710
_shelx_shelxl_version_number 2018/3
_shelx_space_group_comment
;
The symmetry employed for this shelxl refinement is uniquely defined
by the following loop, which should always be used as a source of
symmetry information in preference to the above space-group names.
They are only intended as comments.
;
_olex2_refinement_description
;
1. Fixed Uiso
 At 1.2 times of:
  All C(H) groups
 At 1.5 times of:
  All C(H,H,H) groups, All O(H,H) groups
2. Restrained distances
 O4-H4A = O4-H4B
 0.85 with sigma of 0.02
 O3-H3A = O3-H3B
 0.85 with sigma of 0.02
 O1-H1A = O1-H1B
 0.85 with sigma of 0.02
 O2-H2A = O2-H2B
 0.85 with sigma of 0.02
 H4A-H4B
 1.34 with sigma of 0.04
 H3A-H3B
 1.34 with sigma of 0.04
 H1A-H1B
 1.34 with sigma of 0.04
 H2A-H2B
 1.34 with sigma of 0.04
 Cl4-O20 \\sim Cl4-O21
 with sigma of 0.02
 Cd2-H4A \\sim Cd2-H4B
 with sigma of 0.02
 Cd2-H3A \\sim Cd2-H3B
 with sigma of 0.02
 Cd1-H1A \\sim Cd1-H1B
 with sigma of 0.02
 Cd1-H2A \\sim Cd1-H2B
 with sigma of 0.02
3. Uiso/Uaniso restraints and constraints
Uanis(O26) \\sim Ueq: with sigma of 0.2 and sigma for terminal atoms of 0.01
4. Rigid body (RIGU) restrains
 Cl4, O17, O18, O19, O20, O21
 with sigma for 1-2 distances of 0.004 and sigma for 1-3 distances of 0.004
5. Others
 Sof(O21)=1-FVAR(1)
 Sof(O20)=FVAR(1)
6.a Aromatic/amide H refined with riding coordinates:
 C1(H1), C4(H4), C5(H5), C8(H8), C9(H9), C10(H10), C11(H11), C12(H12),
 C13(H13), C14(H14), C15(H15), C18(H18), C19(H19), C22(H22), C23(H23), C26(H26),
  C27(H27), C29(H29), C31(H31), C35(H35), C36(H36), C37(H37), C39(H39),
 C40(H40), C41(H41), C45(H45), C47(H47), C49(H49), C50(H50), C52(H52), C53(H53),
  C54(H54)
6.b Idealised Me refined as rotating group:
 C24(H24A,H24B,H24C), C42(H42A,H42B,H42C), C43(H43A,H43B,H43C), C44(H44A,H44B,
 H44C), C46(H46A,H46B,H46C), C48(H48A,H48B,H48C), C55(H55A,H55B,H55C), C56(H56A,
 H56B,H56C)
;
_olex2_submission_special_instructions 'No special instructions were received'

loop_
_space_group_symop_operation_xyz
'x, y, z'
'-x, -y, -z'

loop_
_atom_site_label
_atom_site_type_symbol
_atom_site_fract_x
_atom_site_fract_y
_atom_site_fract_z
_atom_site_U_iso_or_equiv
_atom_site_adp_type
_atom_site_occupancy
_atom_site_site_symmetry_order
_atom_site_calc_flag
_atom_site_refinement_flags_posn
_atom_site_refinement_flags_adp
_atom_site_refinement_flags_occupancy
_atom_site_disorder_assembly
_atom_site_disorder_group
Cd1 Cd 0.20177(3) 0.82438(3) -0.08026(2) 0.02523(14) Uani 1 1 d D . . . .
Cd2 Cd 0.73550(3) 0.16678(3) 0.55307(2) 0.02504(14) Uani 1 1 d D . . . .
O1 O 0.2595(4) 0.9548(3) -0.0548(2) 0.0353(10) Uani 1 1 d D . . . .
H1A H 0.252(6) 1.0125(17) -0.078(2) 0.053 Uiso 1 1 d DR . . . .
H1B H 0.297(6) 0.953(3) -0.024(2) 0.053 Uiso 1 1 d DR . . . .
O2 O 0.1102(4) 0.9443(3) -0.1608(2) 0.0443(12) Uani 1 1 d D . . . .
H2A H 0.047(4) 0.976(5) -0.158(2) 0.066 Uiso 1 1 d DR . . . .
H2B H 0.124(6) 0.956(5) -0.1991(10) 0.066 Uiso 1 1 d DR . . . .
O3 O 0.8359(4) 0.0427(3) 0.6258(2) 0.0379(10) Uani 1 1 d D . . . .
H3A H 0.908(2) 0.041(3) 0.632(3) 0.057 Uiso 1 1 d DR . . . .
H3B H 0.825(5) -0.0165(16) 0.631(3) 0.057 Uiso 1 1 d DR . . . .
O4 O 0.6537(6) 0.0434(4) 0.5286(2) 0.0568(15) Uani 1 1 d D . . . .
H4A H 0.612(7) 0.003(4) 0.554(3) 0.085 Uiso 1 1 d DR . . . .
H4B H 0.688(6) 0.013(4) 0.506(4) 0.085 Uiso 1 1 d DR . . . .
N1 N 0.3694(5) 0.8369(4) -0.1441(2) 0.0348(12) Uani 1 1 d . . . . .
N2 N 1.1138(4) 0.8190(4) -0.4768(2) 0.0329(12) Uani 1 1 d . . . . .
N3 N 0.5758(4) 0.1551(4) 0.6231(2) 0.0299(11) Uani 1 1 d . . . . .
N4 N -0.0324(4) 0.1728(4) 1.0200(2) 0.0340(12) Uani 1 1 d . . . . .
N5 N 0.6297(4) 0.2845(3) 0.4781(2) 0.0253(11) Uani 1 1 d . . . . .
N6 N 0.3060(4) 0.7243(4) 0.0038(2) 0.0308(12) Uani 1 1 d . . . . .
N7 N -0.1688(4) 0.2696(4) -0.4065(2) 0.0309(12) Uani 1 1 d . . . . .
N8 N 0.1324(4) 0.7058(4) -0.1155(2) 0.0280(11) Uani 1 1 d . . . . .
N9 N -0.0346(5) 0.4548(4) -0.2744(3) 0.0354(12) Uani 1 1 d . . . . .
N10 N 0.4881(5) 0.4692(4) 0.2673(2) 0.0355(12) Uani 1 1 d . . . . .
N11 N 0.2482(5) 0.1430(4) 0.8545(3) 0.0356(13) Uani 1 1 d . . . . .
N12 N 0.0191(5) 0.5167(4) -0.2493(3) 0.0368(13) Uani 1 1 d . . . . .
N13 N 0.7733(5) 0.8507(4) -0.3433(3) 0.0449(15) Uani 1 1 d . . . . .
N14 N 0.3343(4) 0.1467(4) 0.8097(3) 0.0355(13) Uani 1 1 d . . . . .
N15 N 0.4418(5) 0.5367(4) 0.2150(2) 0.0364(12) Uani 1 1 d . . . . .
N16 N 0.6743(5) 0.8408(4) -0.3044(3) 0.0452(15) Uani 1 1 d . . . . .
C1 C 0.5893(5) 0.4494(5) 0.4206(3) 0.0328(14) Uani 1 1 d . . . . .
H1 H 0.590706 0.513654 0.418623 0.039 Uiso 1 1 calc R . . . .
C2 C 0.5461(5) 0.4254(5) 0.3710(3) 0.0304(14) Uani 1 1 d . . . . .
C3 C 0.0505(5) 0.5683(4) -0.1637(3) 0.0296(14) Uani 1 1 d . . . . .
C4 C 0.5449(5) 0.3280(5) 0.3776(3) 0.0316(14) Uani 1 1 d . . . . .
H4 H 0.517015 0.308402 0.345745 0.038 Uiso 1 1 calc R . . . .
C5 C 0.0582(5) 0.1329(4) 0.9336(3) 0.0315(14) Uani 1 1 d . . . . .
H5 H 0.058559 0.095996 0.906834 0.038 Uiso 1 1 calc R . . . .
C6 C -0.0479(5) 0.3833(4) -0.3523(3) 0.0307(14) Uani 1 1 d . . . . .
C7 C 0.4256(5) 0.6014(5) 0.1070(3) 0.0316(14) Uani 1 1 d . . . . .
C8 C -0.0266(5) 0.1244(4) 0.9785(3) 0.0264(13) Uani 1 1 d . . . . .
H8 H -0.084295 0.081994 0.980470 0.032 Uiso 1 1 calc R . . . .
C9 C 0.5848(5) 0.2610(5) 0.4310(3) 0.0289(13) Uani 1 1 d . . . . .
H9 H 0.580755 0.196165 0.434974 0.035 Uiso 1 1 calc R . . . .
C10 C 0.0528(6) 0.6639(5) -0.1990(3) 0.0336(14) Uani 1 1 d . . . . .
H10 H 0.028264 0.683622 -0.239985 0.040 Uiso 1 1 calc R . . . .
C11 C 0.3912(5) 0.6620(5) -0.0019(3) 0.0352(15) Uani 1 1 d . . . . .
H11 H 0.410452 0.659736 -0.041636 0.042 Uiso 1 1 calc R . . . .
C12 C 0.4533(6) 0.6002(5) 0.0471(3) 0.0347(15) Uani 1 1 d . . . . .
H12 H 0.512800 0.558239 0.040075 0.042 Uiso 1 1 calc R . . . .
C13 C 0.0913(6) 0.5431(5) -0.1033(3) 0.0343(14) Uani 1 1 d . . . . .
H13 H 0.090900 0.479604 -0.077751 0.041 Uiso 1 1 calc R . . . .
C14 C 0.5009(6) 0.1095(5) 0.7269(3) 0.0385(16) Uani 1 1 d . . . . .
H14 H 0.513910 0.077414 0.768819 0.046 Uiso 1 1 calc R . . . .
C15 C 0.6294(5) 0.3784(5) 0.4720(3) 0.0314(14) Uani 1 1 d . . . . .
H15 H 0.658058 0.396187 0.504413 0.038 Uiso 1 1 calc R . . . .
C16 C 0.0150(5) 0.4427(5) -0.3236(3) 0.0335(14) Uani 1 1 d . . . . .
C17 C 0.5035(5) 0.4997(5) 0.3133(3) 0.0321(14) Uani 1 1 d . . . . .
C18 C 1.0204(6) 0.8781(5) -0.4886(3) 0.0430(17) Uani 1 1 d . . . . .
H18 H 1.019448 0.930020 -0.524978 0.052 Uiso 1 1 calc R . . . .
C19 C 0.9224(6) 0.8672(5) -0.4494(3) 0.0470(18) Uani 1 1 d . . . . .
H19 H 0.858964 0.912043 -0.459020 0.056 Uiso 1 1 calc R . . . .
C20 C 0.4841(5) 0.5335(4) 0.1623(3) 0.0320(14) Uani 1 1 d . . . . .
C21 C 0.3934(5) 0.1592(4) 0.7074(3) 0.0300(14) Uani 1 1 d . . . . .
C22 C 1.0201(6) 0.7260(5) -0.3836(3) 0.0369(15) Uani 1 1 d . . . . .
H22 H 1.022432 0.672081 -0.348434 0.044 Uiso 1 1 calc R . . . .
C23 C 0.0912(6) 0.7301(5) -0.1736(3) 0.0341(14) Uani 1 1 d . . . . .
H23 H 0.088647 0.794514 -0.197641 0.041 Uiso 1 1 calc R . . . .
C24 C 0.5852(6) 0.4684(5) 0.1543(3) 0.0431(17) Uani 1 1 d . . . . .
H24A H 0.626158 0.442783 0.192750 0.065 Uiso 1 1 calc GR . . . .
H24B H 0.636956 0.504024 0.122572 0.065 Uiso 1 1 calc GR . . . .
H24C H 0.557403 0.416485 0.142358 0.065 Uiso 1 1 calc GR . . . .
C25 C 0.5767(6) 0.8439(5) -0.2129(3) 0.0371(16) Uani 1 1 d . . . . .
C26 C -0.0164(6) 0.3736(5) -0.4101(3) 0.0450(18) Uani 1 1 d . . . . .
H26 H 0.046453 0.405460 -0.432093 0.054 Uiso 1 1 calc R . . . .
C27 C 0.3805(5) 0.2042(5) 0.6441(3) 0.0379(15) Uani 1 1 d . . . . .
H27 H 0.309736 0.235981 0.628809 0.045 Uiso 1 1 calc R . . . .
C28 C 0.9208(6) 0.7893(5) -0.3962(3) 0.0349(15) Uani 1 1 d . . . . .
C29 C 0.3406(6) 0.6696(5) 0.1135(3) 0.0403(16) Uani 1 1 d . . . . .
H29 H 0.322399 0.675641 0.152427 0.048 Uiso 1 1 calc R . . . .
C30 C 0.0066(6) 0.4970(5) -0.1903(3) 0.0363(15) Uani 1 1 d . . . . .
C31 C 1.1139(6) 0.7443(5) -0.4235(3) 0.0363(15) Uani 1 1 d . . . . .
H31 H 1.180869 0.703484 -0.413559 0.044 Uiso 1 1 calc R . . . .
C32 C 0.1438(6) 0.1974(6) 0.9285(4) 0.048(2) Uani 1 1 d . . . . .
C33 C 0.6874(6) 0.8479(5) -0.2499(3) 0.0411(17) Uani 1 1 d . . . . .
C34 C 0.3004(5) 0.1652(4) 0.7535(3) 0.0306(14) Uani 1 1 d . . . . .
C35 C 0.5861(6) 0.1088(5) 0.6837(3) 0.0354(15) Uani 1 1 d . . . . .
H35 H 0.656025 0.073775 0.697391 0.042 Uiso 1 1 calc R . . . .
C36 C 0.1325(6) 0.6125(5) -0.0812(3) 0.0336(14) Uani 1 1 d . . . . .
H36 H 0.161439 0.593926 -0.041051 0.040 Uiso 1 1 calc R . . . .
C37 C 0.2839(6) 0.7278(5) 0.0621(3) 0.0411(16) Uani 1 1 d . . . . .
H37 H 0.226654 0.772685 0.067482 0.049 Uiso 1 1 calc R . . . .
C38 C 0.8199(6) 0.7741(5) -0.3528(3) 0.0358(15) Uani 1 1 d . . . . .
C39 C 0.4725(5) 0.2016(5) 0.6040(3) 0.0380(16) Uani 1 1 d . . . . .
H39 H 0.462584 0.233545 0.561853 0.046 Uiso 1 1 calc R . . . .
C40 C 0.0522(6) 0.2321(6) 1.0165(4) 0.058(2) Uani 1 1 d . . . . .
H40 H 0.051949 0.265737 1.045210 0.070 Uiso 1 1 calc R . . . .
C41 C -0.1447(7) 0.3353(6) -0.3242(4) 0.054(2) Uani 1 1 d . . . . .
H41 H -0.171658 0.340080 -0.285959 0.065 Uiso 1 1 calc R . . . .
C42 C 0.7994(6) 0.8586(6) -0.2233(4) 0.0517(19) Uani 1 1 d . . . . .
H42A H 0.799085 0.921402 -0.218411 0.078 Uiso 1 1 calc GR . . . .
H42B H 0.862336 0.851083 -0.250766 0.078 Uiso 1 1 calc GR . . . .
H42C H 0.809572 0.810440 -0.183579 0.078 Uiso 1 1 calc GR . . . .
C43 C 0.7808(6) 0.6746(5) -0.3200(3) 0.0393(16) Uani 1 1 d . . . . .
H43A H 0.809416 0.652968 -0.278280 0.059 Uiso 1 1 calc GR . . . .
H43B H 0.810940 0.631190 -0.341801 0.059 Uiso 1 1 calc GR . . . .
H43C H 0.697121 0.676130 -0.318965 0.059 Uiso 1 1 calc GR . . . .
C44 C 0.1278(6) 0.4815(5) -0.3524(4) 0.0467(18) Uani 1 1 d . . . . .
H44A H 0.158670 0.518115 -0.328746 0.070 Uiso 1 1 calc GR . . . .
H44B H 0.114611 0.522179 -0.394279 0.070 Uiso 1 1 calc GR . . . .
H44C H 0.182494 0.429018 -0.352725 0.070 Uiso 1 1 calc GR . . . .
C45 C -0.0777(6) 0.3174(5) -0.4345(3) 0.0460(18) Uani 1 1 d . . . . .
H45 H -0.054082 0.312415 -0.473138 0.055 Uiso 1 1 calc R . . . .
C46 C 0.1763(6) 0.1914(5) 0.7325(4) 0.0466(18) Uani 1 1 d . . . . .
H46A H 0.160073 0.259495 0.723566 0.070 Uiso 1 1 calc GR . . . .
H46B H 0.124333 0.157553 0.764758 0.070 Uiso 1 1 calc GR . . . .
H46C H 0.165342 0.173907 0.695683 0.070 Uiso 1 1 calc GR . . . .
C47 C 0.1402(7) 0.2458(7) 0.9722(5) 0.076(3) Uani 1 1 d . . . . .
H47 H 0.197539 0.287820 0.971607 0.092 Uiso 1 1 calc R . . . .
C48 C 0.4818(8) 0.6012(5) 0.3130(3) 0.055(2) Uani 1 1 d . . . . .
H48A H 0.554948 0.630075 0.310872 0.082 Uiso 1 1 calc GR . . . .
H48B H 0.440505 0.602493 0.350318 0.082 Uiso 1 1 calc GR . . . .
H48C H 0.436010 0.636568 0.277544 0.082 Uiso 1 1 calc GR . . . .
C49 C 0.3792(6) 0.8045(6) -0.1921(4) 0.0492(19) Uani 1 1 d . . . . .
H49 H 0.314412 0.779751 -0.203661 0.059 Uiso 1 1 calc R . . . .
C50 C 0.4810(7) 0.8054(6) -0.2260(4) 0.058(2) Uani 1 1 d . . . . .
H50 H 0.484044 0.779129 -0.258478 0.070 Uiso 1 1 calc R . . . .
C51 C 0.2324(7) 0.2119(6) 0.8775(4) 0.052(2) Uani 1 1 d . . . . .
C52 C 0.5676(7) 0.8785(7) -0.1620(4) 0.057(2) Uani 1 1 d . . . . .
H52 H 0.630728 0.905042 -0.150315 0.069 Uiso 1 1 calc R . . . .
C53 C 0.4641(6) 0.8726(7) -0.1293(4) 0.057(2) Uani 1 1 d . . . . .
H53 H 0.459561 0.894697 -0.094978 0.068 Uiso 1 1 calc R . . . .
C54 C -0.2006(7) 0.2814(6) -0.3521(4) 0.053(2) Uani 1 1 d . . . . .
H54 H -0.265474 0.250543 -0.331732 0.064 Uiso 1 1 calc R . . . .
C55 C -0.0540(11) 0.4133(7) -0.1495(4) 0.089(4) Uani 1 1 d . . . . .
H55A H -0.122981 0.405222 -0.169627 0.134 Uiso 1 1 calc GR . . . .
H55B H -0.075358 0.424279 -0.110825 0.134 Uiso 1 1 calc GR . . . .
H55C H -0.002953 0.356203 -0.141732 0.134 Uiso 1 1 calc GR . . . .
C56 C 0.2942(10) 0.3043(8) 0.8553(6) 0.107(5) Uani 1 1 d . . . . .
H56A H 0.349243 0.305526 0.885898 0.161 Uiso 1 1 calc GR . . . .
H56B H 0.238175 0.358067 0.848963 0.161 Uiso 1 1 calc GR . . . .
H56C H 0.334643 0.308109 0.816843 0.161 Uiso 1 1 calc GR . . . .
Cl1 Cl 0.25113(14) 0.38882(12) 0.47374(8) 0.0403(4) Uani 1 1 d . . . . .
O5 O 0.1309(4) 0.3863(4) 0.4610(2) 0.0477(12) Uani 1 1 d . . . . .
O6 O 0.3141(5) 0.3021(4) 0.4693(2) 0.0557(14) Uani 1 1 d . . . . .
O7 O 0.2991(5) 0.4709(4) 0.4298(3) 0.0606(15) Uani 1 1 d . . . . .
O8 O 0.2624(4) 0.3933(4) 0.5356(2) 0.0552(13) Uani 1 1 d . . . . .
Cl2 Cl 0.84415(17) 0.04014(16) 0.33169(9) 0.0574(5) Uani 1 1 d . . . . .
O9 O 0.7873(6) 0.0246(5) 0.2798(3) 0.082(2) Uani 1 1 d . . . . .
O10 O 0.8950(7) -0.0497(6) 0.3685(4) 0.099(2) Uani 1 1 d . . . . .
O11 O 0.9374(6) 0.1012(6) 0.3094(3) 0.094(2) Uani 1 1 d . . . . .
O12 O 0.7644(6) 0.0810(9) 0.3621(5) 0.145(4) Uani 1 1 d . . . . .
Cl3 Cl 0.1603(2) 0.89998(18) 0.18139(14) 0.0849(8) Uani 1 1 d . . . . .
O13 O 0.1186(6) 0.9793(5) 0.1296(4) 0.088(2) Uani 1 1 d . . . . .
O14 O 0.1398(8) 0.8111(5) 0.1728(4) 0.110(3) Uani 1 1 d . . . . .
O15 O 0.0947(10) 0.9079(6) 0.2388(5) 0.134(4) Uani 1 1 d . . . . .
O16 O 0.2724(7) 0.9049(8) 0.1954(5) 0.142(4) Uani 1 1 d . . . . .
Cl4 Cl 0.27398(19) 0.3850(2) 0.07079(10) 0.0737(7) Uani 1 1 d D U . . .
O17 O 0.3839(6) 0.3854(5) 0.0941(4) 0.090(2) Uani 1 1 d . U . . .
O18 O 0.2745(7) 0.4228(6) 0.0056(3) 0.098(2) Uani 1 1 d . U . . .
O19 O 0.1923(8) 0.3359(8) 0.0995(4) 0.140(4) Uani 1 1 d . U . . .
O20 O 0.2088(10) 0.4914(9) 0.0700(6) 0.089(4) Uani 0.546(14) 1 d D U P A 1
O21 O 0.2985(17) 0.2726(9) 0.0694(7) 0.095(5) Uani 0.454(14) 1 d D U P A 2
O22 O 0.5035(6) 0.0634(5) 0.3935(4) 0.082(2) Uani 1 1 d . . . . .
O23 O 0.3116(9) 0.0928(5) 0.5333(4) 0.109(3) Uani 1 1 d . . . . .
O24 O 0.5957(10) 0.8298(10) 0.0085(5) 0.169(5) Uani 1 1 d . . . . .
O25 O 0.4745(10) 0.8796(11) 0.1048(9) 0.211(7) Uani 1 1 d . . . . .
O26 O 0.3204(14) 0.9958(11) 0.0478(7) 0.198(5) Uani 1 1 d . U . . .

loop_
_atom_site_aniso_label
_atom_site_aniso_U_11
_atom_site_aniso_U_22
_atom_site_aniso_U_33
_atom_site_aniso_U_23
_atom_site_aniso_U_13
_atom_site_aniso_U_12
Cd1 0.0235(2) 0.0334(3) 0.0192(2) -0.00908(18) 0.00428(16) -0.00257(17)
Cd2 0.0254(2) 0.0326(3) 0.0184(2) -0.01002(18) 0.00442(16) -0.00361(17)
O1 0.034(2) 0.046(3) 0.032(2) -0.018(2) 0.004(2) -0.012(2)
O2 0.055(3) 0.037(3) 0.041(3) -0.012(2) -0.015(2) 0.005(2)
O3 0.033(2) 0.039(3) 0.035(2) -0.003(2) 0.002(2) 0.002(2)
O4 0.095(4) 0.041(3) 0.041(3) -0.017(2) -0.015(3) -0.014(3)
N1 0.033(3) 0.040(3) 0.029(3) -0.009(2) 0.006(2) 0.002(2)
N2 0.033(3) 0.041(3) 0.030(3) -0.019(3) 0.006(2) -0.001(2)
N3 0.032(3) 0.039(3) 0.023(3) -0.014(2) 0.000(2) -0.008(2)
N4 0.026(3) 0.051(3) 0.036(3) -0.028(3) 0.006(2) -0.009(2)
N5 0.028(3) 0.032(3) 0.018(2) -0.009(2) 0.002(2) -0.005(2)
N6 0.030(3) 0.042(3) 0.019(3) -0.008(2) 0.002(2) -0.004(2)
N7 0.031(3) 0.038(3) 0.026(3) -0.013(2) 0.002(2) -0.007(2)
N8 0.030(3) 0.032(3) 0.021(3) -0.009(2) 0.003(2) -0.001(2)
N9 0.037(3) 0.041(3) 0.034(3) -0.017(3) 0.006(2) -0.013(2)
N10 0.036(3) 0.041(3) 0.026(3) -0.006(2) -0.001(2) 0.001(2)
N11 0.034(3) 0.044(3) 0.035(3) -0.021(3) 0.013(2) -0.012(2)
N12 0.043(3) 0.041(3) 0.032(3) -0.017(3) 0.004(3) -0.014(3)
N13 0.041(3) 0.038(3) 0.047(4) -0.005(3) 0.026(3) 0.000(3)
N14 0.031(3) 0.042(3) 0.038(3) -0.018(3) 0.017(2) -0.012(2)
N15 0.039(3) 0.040(3) 0.027(3) -0.006(2) -0.002(2) 0.000(2)
N16 0.036(3) 0.039(3) 0.053(4) -0.008(3) 0.028(3) -0.002(3)
C1 0.031(3) 0.040(4) 0.030(3) -0.015(3) 0.003(3) -0.006(3)
C2 0.029(3) 0.039(4) 0.024(3) -0.011(3) 0.005(3) -0.003(3)
C3 0.029(3) 0.033(3) 0.028(3) -0.010(3) 0.008(3) -0.006(3)
C4 0.029(3) 0.044(4) 0.027(3) -0.018(3) 0.001(3) -0.003(3)
C5 0.033(3) 0.034(4) 0.033(3) -0.018(3) 0.008(3) -0.009(3)
C6 0.032(3) 0.031(3) 0.030(3) -0.011(3) 0.002(3) -0.002(3)
C7 0.033(3) 0.035(3) 0.027(3) -0.009(3) 0.000(3) -0.007(3)
C8 0.025(3) 0.028(3) 0.029(3) -0.012(3) 0.006(3) -0.007(2)
C9 0.031(3) 0.035(3) 0.021(3) -0.009(3) 0.001(3) -0.001(3)
C10 0.042(4) 0.039(4) 0.021(3) -0.011(3) 0.000(3) -0.004(3)
C11 0.035(3) 0.048(4) 0.024(3) -0.013(3) 0.002(3) -0.001(3)
C12 0.041(4) 0.038(4) 0.024(3) -0.009(3) 0.005(3) 0.000(3)
C13 0.044(4) 0.027(3) 0.031(3) -0.007(3) 0.006(3) -0.006(3)
C14 0.036(4) 0.048(4) 0.028(3) -0.007(3) 0.008(3) 0.000(3)
C15 0.030(3) 0.044(4) 0.023(3) -0.015(3) 0.003(3) -0.003(3)
C16 0.035(3) 0.033(4) 0.035(4) -0.014(3) 0.004(3) -0.005(3)
C17 0.033(3) 0.036(4) 0.025(3) -0.007(3) 0.003(3) 0.001(3)
C18 0.048(4) 0.035(4) 0.037(4) -0.002(3) 0.015(3) 0.004(3)
C19 0.042(4) 0.040(4) 0.047(4) -0.002(3) 0.017(3) 0.010(3)
C20 0.038(3) 0.034(3) 0.025(3) -0.009(3) 0.001(3) -0.007(3)
C21 0.030(3) 0.026(3) 0.033(3) -0.007(3) 0.005(3) -0.007(3)
C22 0.039(4) 0.040(4) 0.031(3) -0.011(3) 0.009(3) -0.002(3)
C23 0.043(4) 0.032(3) 0.028(3) -0.009(3) -0.002(3) -0.005(3)
C24 0.049(4) 0.042(4) 0.033(4) -0.007(3) -0.006(3) 0.009(3)
C25 0.032(3) 0.033(4) 0.039(4) -0.002(3) 0.015(3) -0.001(3)
C26 0.047(4) 0.056(5) 0.042(4) -0.026(4) 0.022(3) -0.027(3)
C27 0.026(3) 0.050(4) 0.030(3) -0.002(3) 0.005(3) -0.004(3)
C28 0.036(3) 0.037(4) 0.035(4) -0.016(3) 0.011(3) -0.005(3)
C29 0.048(4) 0.048(4) 0.024(3) -0.013(3) 0.004(3) 0.000(3)
C30 0.042(4) 0.034(4) 0.033(4) -0.009(3) 0.004(3) -0.008(3)
C31 0.032(3) 0.048(4) 0.026(3) -0.008(3) 0.008(3) 0.000(3)
C32 0.043(4) 0.058(5) 0.059(5) -0.040(4) 0.032(4) -0.027(4)
C33 0.046(4) 0.033(4) 0.036(4) -0.002(3) 0.020(3) 0.004(3)
C34 0.032(3) 0.027(3) 0.033(4) -0.011(3) 0.010(3) -0.007(3)
C35 0.037(3) 0.039(4) 0.027(3) -0.007(3) 0.003(3) 0.007(3)
C36 0.040(4) 0.036(4) 0.025(3) -0.009(3) -0.001(3) -0.002(3)
C37 0.038(4) 0.051(4) 0.030(4) -0.009(3) 0.000(3) 0.009(3)
C38 0.034(3) 0.039(4) 0.034(4) -0.011(3) 0.013(3) -0.008(3)
C39 0.031(3) 0.055(4) 0.025(3) -0.009(3) 0.006(3) -0.006(3)
C40 0.043(4) 0.084(6) 0.077(6) -0.066(5) 0.032(4) -0.029(4)
C41 0.053(5) 0.087(6) 0.042(4) -0.043(4) 0.027(4) -0.035(4)
C42 0.037(4) 0.059(5) 0.053(5) -0.011(4) 0.017(3) -0.005(3)
C43 0.033(3) 0.044(4) 0.043(4) -0.015(3) 0.009(3) -0.005(3)
C44 0.042(4) 0.052(4) 0.055(5) -0.027(4) 0.014(4) -0.018(3)
C45 0.050(4) 0.063(5) 0.039(4) -0.032(4) 0.018(3) -0.026(4)
C46 0.037(4) 0.050(4) 0.048(4) -0.010(4) 0.012(3) -0.003(3)
C47 0.056(5) 0.104(7) 0.112(8) -0.091(7) 0.060(5) -0.059(5)
C48 0.092(6) 0.041(4) 0.029(4) -0.009(3) -0.005(4) 0.007(4)
C49 0.039(4) 0.068(5) 0.054(5) -0.037(4) 0.023(4) -0.021(4)
C50 0.056(5) 0.064(5) 0.071(6) -0.045(5) 0.033(4) -0.022(4)
C51 0.050(4) 0.055(5) 0.066(5) -0.038(4) 0.037(4) -0.033(4)
C52 0.038(4) 0.096(7) 0.043(4) -0.028(4) 0.016(3) -0.020(4)
C53 0.040(4) 0.101(7) 0.036(4) -0.029(4) 0.012(3) -0.020(4)
C54 0.047(4) 0.081(6) 0.047(4) -0.037(4) 0.024(4) -0.039(4)
C55 0.160(11) 0.071(6) 0.042(5) -0.014(5) 0.015(6) -0.070(7)
C56 0.120(9) 0.100(8) 0.144(11) -0.095(8) 0.103(9) -0.083(7)
Cl1 0.0337(8) 0.0504(10) 0.0362(9) -0.0128(8) 0.0061(7) -0.0054(7)
O5 0.035(3) 0.068(3) 0.046(3) -0.027(3) 0.006(2) -0.009(2)
O6 0.056(3) 0.054(3) 0.053(3) -0.015(3) 0.013(3) 0.006(3)
O7 0.049(3) 0.057(3) 0.062(4) 0.001(3) 0.016(3) -0.013(3)
O8 0.049(3) 0.077(4) 0.045(3) -0.026(3) 0.000(2) -0.008(3)
Cl2 0.0531(11) 0.0765(14) 0.0375(10) -0.0095(9) -0.0042(9) -0.0080(10)
O9 0.092(5) 0.093(5) 0.052(4) -0.005(3) -0.024(3) -0.018(4)
O10 0.111(6) 0.093(5) 0.078(5) 0.000(4) -0.036(4) -0.010(4)
O11 0.085(5) 0.117(6) 0.066(4) 0.000(4) -0.012(4) -0.036(4)
O12 0.051(4) 0.261(13) 0.185(10) -0.163(10) 0.002(5) 0.008(6)
Cl3 0.0759(15) 0.0757(15) 0.117(2) -0.0504(15) -0.0604(15) 0.0277(12)
O13 0.089(5) 0.068(4) 0.117(6) -0.041(4) -0.055(4) 0.017(4)
O14 0.173(8) 0.062(4) 0.103(6) -0.040(4) -0.075(6) 0.045(5)
O15 0.178(10) 0.094(6) 0.146(9) -0.066(6) 0.015(7) 0.007(6)
O16 0.058(5) 0.174(9) 0.175(10) -0.025(8) -0.050(6) -0.004(5)
Cl4 0.0605(13) 0.119(2) 0.0515(12) -0.0329(13) 0.0041(10) -0.0455(13)
O17 0.086(5) 0.068(4) 0.111(6) -0.015(4) -0.031(4) -0.013(3)
O18 0.101(5) 0.103(5) 0.069(4) 0.009(4) -0.015(4) -0.019(4)
O19 0.082(5) 0.192(8) 0.102(6) 0.023(6) 0.011(5) -0.024(6)
O20 0.057(7) 0.110(9) 0.091(9) -0.023(7) 0.002(6) 0.016(6)
O21 0.167(14) 0.052(7) 0.069(9) -0.019(6) -0.061(9) -0.007(8)
O22 0.067(4) 0.079(4) 0.114(6) -0.048(4) -0.017(4) -0.011(3)
O23 0.171(8) 0.078(5) 0.090(5) -0.043(4) -0.031(5) -0.005(5)
O24 0.149(9) 0.232(13) 0.127(9) -0.045(9) -0.036(7) -0.050(9)
O25 0.116(9) 0.251(15) 0.33(2) -0.183(15) -0.057(11) 0.021(9)
O26 0.243(10) 0.203(9) 0.169(8) -0.071(7) -0.042(7) -0.065(7)

loop_
_atom_type_symbol
_atom_type_description
_atom_type_scat_dispersion_real
_atom_type_scat_dispersion_imag
_atom_type_scat_source
C C 0.0181 0.0091 'International Tables Vol C Tables 4.2.6.8 and 6.1.1.4'
H H 0.0000 0.0000 'International Tables Vol C Tables 4.2.6.8 and 6.1.1.4'
Cd Cd 0.1185 4.6533 'International Tables Vol C Tables 4.2.6.8 and 6.1.1.4'
Cl Cl 0.3639 0.7018 'International Tables Vol C Tables 4.2.6.8 and 6.1.1.4'
N N 0.0311 0.0180 'International Tables Vol C Tables 4.2.6.8 and 6.1.1.4'
O O 0.0492 0.0322 'International Tables Vol C Tables 4.2.6.8 and 6.1.1.4'

loop_
_geom_angle_atom_site_label_1
_geom_angle_atom_site_label_2
_geom_angle_atom_site_label_3
_geom_angle
_geom_angle_site_symmetry_1
_geom_angle_site_symmetry_3
O1 Cd1 O2 82.37(16) . .
O1 Cd1 N1 87.56(17) . .
O1 Cd1 N4 88.57(16) . 2_566
O1 Cd1 N6 88.66(17) . .
O1 Cd1 N8 173.39(16) . .
O2 Cd1 N1 88.02(18) . .
O2 Cd1 N4 88.03(19) . 2_566
N4 Cd1 N1 174.80(19) 2_566 .
N6 Cd1 O2 170.97(18) . .
N6 Cd1 N1 90.61(18) . .
N6 Cd1 N4 92.77(18) . 2_566
N6 Cd1 N8 97.95(17) . .
N8 Cd1 O2 91.02(17) . .
N8 Cd1 N1 92.26(18) . .
N8 Cd1 N4 91.18(17) . 2_566
O3 Cd2 O4 83.87(18) . .
O3 Cd2 N2 93.25(17) . 2_765
O3 Cd2 N3 90.08(17) . .
O3 Cd2 N5 176.57(16) . .
O3 Cd2 N7 86.00(17) . 1_656
O4 Cd2 N2 93.3(2) . 2_765
O4 Cd2 N3 84.60(19) . .
O4 Cd2 N5 92.70(18) . .
O4 Cd2 N7 169.67(18) . 1_656
N3 Cd2 N2 175.87(17) . 2_765
N5 Cd2 N2 86.79(17) . 2_765
N5 Cd2 N3 89.75(17) . .
N5 Cd2 N7 97.43(17) . 1_656
N7 Cd2 N2 89.27(17) 1_656 2_765
N7 Cd2 N3 93.41(17) 1_656 .
C49 N1 Cd1 123.7(5) . .
C49 N1 C53 116.8(6) . .
C53 N1 Cd1 119.4(4) . .
C18 N2 Cd2 120.1(4) . 2_765
C18 N2 C31 117.4(5) . .
C31 N2 Cd2 122.0(4) . 2_765
C35 N3 Cd2 122.0(4) . .
C35 N3 C39 116.9(5) . .
C39 N3 Cd2 120.9(4) . .
C8 N4 Cd1 120.4(4) . 2_566
C40 N4 Cd1 122.0(4) . 2_566
C40 N4 C8 116.4(5) . .
C9 N5 Cd2 118.7(4) . .
C15 N5 Cd2 123.2(4) . .
C15 N5 C9 116.9(5) . .
C11 N6 Cd1 122.9(4) . .
C11 N6 C37 115.8(5) . .
C37 N6 Cd1 121.3(4) . .
C45 N7 Cd2 123.1(4) . 1_454
C45 N7 C54 115.3(6) . .
C54 N7 Cd2 121.5(4) . 1_454
C23 N8 Cd1 119.1(4) . .
C36 N8 Cd1 123.6(4) . .
C36 N8 C23 117.3(5) . .
C16 N9 N12 115.5(5) . .
C17 N10 N15 115.7(5) . .
C51 N11 N14 119.6(5) . .
C30 N12 N9 114.5(5) . .
C38 N13 N16 117.3(6) . .
C34 N14 N11 116.7(5) . .
C20 N15 N10 116.6(5) . .
C33 N16 N13 117.0(6) . .
C15 C1 C2 119.9(6) . .
C1 C2 C17 122.2(6) . .
C4 C2 C1 116.9(6) . .
C4 C2 C17 120.9(6) . .
C10 C3 C13 117.0(6) . .
C10 C3 C30 120.4(6) . .
C13 C3 C30 122.6(6) . .
C9 C4 C2 119.9(6) . .
C8 C5 C32 119.1(6) . .
C26 C6 C16 122.6(6) . .
C41 C6 C16 121.9(6) . .
C41 C6 C26 115.4(6) . .
C12 C7 C20 122.2(6) . .
C29 C7 C12 117.2(6) . .
C29 C7 C20 120.6(6) . .
N4 C8 C5 124.5(5) . .
N5 C9 C4 123.1(6) . .
C23 C10 C3 120.1(6) . .
N6 C11 C12 124.5(6) . .
C11 C12 C7 119.0(6) . .
C36 C13 C3 120.1(6) . .
C35 C14 C21 119.1(6) . .
N5 C15 C1 123.3(6) . .
N9 C16 C6 114.7(6) . .
N9 C16 C44 126.4(6) . .
C6 C16 C44 118.8(6) . .
N10 C17 C2 115.5(5) . .
N10 C17 C48 125.2(6) . .
C2 C17 C48 119.2(6) . .
N2 C18 C19 123.4(6) . .
C28 C19 C18 119.2(6) . .
N15 C20 C7 115.2(6) . .
N15 C20 C24 124.8(6) . .
C7 C20 C24 119.9(5) . .
C14 C21 C34 120.6(6) . .
C27 C21 C14 116.9(6) . .
C27 C21 C34 122.5(6) . .
C31 C22 C28 119.3(6) . .
N8 C23 C10 123.0(6) . .
C50 C25 C33 122.2(7) . .
C50 C25 C52 116.4(6) . .
C52 C25 C33 121.3(6) . .
C45 C26 C6 120.2(6) . .
C39 C27 C21 119.9(6) . .
C19 C28 C22 117.5(6) . .
C19 C28 C38 121.6(6) . .
C22 C28 C38 120.8(6) . .
C37 C29 C7 119.4(6) . .
N12 C30 C3 115.4(6) . .
N12 C30 C55 124.6(6) . .
C3 C30 C55 119.9(6) . .
N2 C31 C22 123.1(6) . .
C5 C32 C51 119.8(6) . .
C47 C32 C5 116.7(6) . .
C47 C32 C51 123.6(6) . .
N16 C33 C25 114.0(7) . .
N16 C33 C42 125.5(6) . .
C42 C33 C25 120.5(6) . .
N14 C34 C21 115.6(6) . .
N14 C34 C46 124.9(6) . .
C21 C34 C46 119.6(6) . .
N3 C35 C14 124.2(6) . .
N8 C36 C13 122.5(6) . .
N6 C37 C29 124.0(6) . .
N13 C38 C28 115.0(6) . .
N13 C38 C43 123.5(6) . .
C28 C38 C43 121.3(6) . .
N3 C39 C27 122.9(6) . .
N4 C40 C47 122.8(6) . .
C54 C41 C6 120.3(6) . .
N7 C45 C26 124.1(6) . .
C40 C47 C32 120.5(6) . .
N1 C49 C50 122.9(7) . .
C25 C50 C49 121.2(7) . .
N11 C51 C32 115.3(6) . .
N11 C51 C56 124.5(7) . .
C32 C51 C56 120.2(6) . .
C53 C52 C25 119.0(7) . .
N1 C53 C52 123.6(7) . .
N7 C54 C41 124.6(6) . .
O5 Cl1 O6 109.6(3) . .
O5 Cl1 O7 109.8(3) . .
O5 Cl1 O8 109.5(3) . .
O7 Cl1 O6 109.4(3) . .
O7 Cl1 O8 110.0(4) . .
O8 Cl1 O6 108.6(3) . .
O10 Cl2 O9 107.9(5) . .
O10 Cl2 O11 106.5(5) . .
O11 Cl2 O9 109.7(4) . .
O12 Cl2 O9 108.1(5) . .
O12 Cl2 O10 114.1(7) . .
O12 Cl2 O11 110.4(6) . .
O13 Cl3 O15 107.6(5) . .
O14 Cl3 O13 111.0(4) . .
O14 Cl3 O15 109.2(6) . .
O16 Cl3 O13 113.5(6) . .
O16 Cl3 O14 112.2(6) . .
O16 Cl3 O15 102.8(7) . .
O17 Cl4 O18 110.9(5) . .
O17 Cl4 O20 104.1(6) . .
O17 Cl4 O21 92.1(7) . .
O18 Cl4 O20 85.8(6) . .
O18 Cl4 O21 92.8(6) . .
O19 Cl4 O17 125.6(6) . .
O19 Cl4 O18 120.9(6) . .
O19 Cl4 O20 95.2(7) . .
O19 Cl4 O21 71.2(9) . .

loop_
_geom_bond_atom_site_label_1
_geom_bond_atom_site_label_2
_geom_bond_distance
_geom_bond_site_symmetry_2
Cd1 O1 2.307(4) .
Cd1 O2 2.323(5) .
Cd1 N1 2.351(5) .
Cd1 N4 2.344(5) 2_566
Cd1 N6 2.320(5) .
Cd1 N8 2.323(5) .
Cd2 O3 2.306(4) .
Cd2 O4 2.315(5) .
Cd2 N2 2.375(5) 2_765
Cd2 N3 2.363(5) .
Cd2 N5 2.315(5) .
Cd2 N7 2.341(5) 1_656
N1 C49 1.314(9) .
N1 C53 1.337(9) .
N2 C18 1.312(8) .
N2 C31 1.352(8) .
N3 C35 1.334(8) .
N3 C39 1.342(8) .
N4 C8 1.340(8) .
N4 C40 1.334(9) .
N5 C9 1.348(8) .
N5 C15 1.339(8) .
N6 C11 1.322(8) .
N6 C37 1.351(8) .
N7 C45 1.330(8) .
N7 C54 1.334(9) .
N8 C23 1.346(8) .
N8 C36 1.344(8) .
N9 N12 1.396(7) .
N9 C16 1.291(8) .
N10 N15 1.380(8) .
N10 C17 1.277(8) .
N11 N14 1.383(7) .
N11 C51 1.273(9) .
N12 C30 1.281(8) .
N13 N16 1.402(8) .
N13 C38 1.286(8) .
N14 C34 1.286(8) .
N15 C20 1.284(8) .
N16 C33 1.286(10) .
C1 C2 1.392(9) .
C1 C15 1.366(9) .
C2 C4 1.388(9) .
C2 C17 1.489(9) .
C3 C10 1.381(9) .
C3 C13 1.391(9) .
C3 C30 1.481(9) .
C4 C9 1.368(9) .
C5 C8 1.367(8) .
C5 C32 1.388(9) .
C6 C16 1.477(9) .
C6 C26 1.391(9) .
C6 C41 1.385(9) .
C7 C12 1.390(9) .
C7 C20 1.482(9) .
C7 C29 1.385(9) .
C10 C23 1.376(9) .
C11 C12 1.377(9) .
C13 C36 1.382(9) .
C14 C21 1.402(9) .
C14 C35 1.362(9) .
C16 C44 1.497(9) .
C17 C48 1.489(9) .
C18 C19 1.397(9) .
C19 C28 1.377(10) .
C20 C24 1.495(9) .
C21 C27 1.386(9) .
C21 C34 1.485(8) .
C22 C28 1.397(9) .
C22 C31 1.369(9) .
C25 C33 1.492(9) .
C25 C50 1.354(11) .
C25 C52 1.397(11) .
C26 C45 1.369(10) .
C27 C39 1.376(9) .
C28 C38 1.476(9) .
C29 C37 1.365(10) .
C30 C55 1.487(10) .
C32 C47 1.384(10) .
C32 C51 1.487(9) .
C33 C42 1.479(11) .
C34 C46 1.505(9) .
C38 C43 1.507(9) .
C40 C47 1.379(10) .
C41 C54 1.360(10) .
C49 C50 1.374(10) .
C51 C56 1.509(11) .
C52 C53 1.372(10) .
Cl1 O5 1.427(5) .
Cl1 O6 1.447(5) .
Cl1 O7 1.430(5) .
Cl1 O8 1.435(5) .
Cl2 O9 1.451(7) .
Cl2 O10 1.418(7) .
Cl2 O11 1.421(7) .
Cl2 O12 1.345(8) .
Cl3 O13 1.437(7) .
Cl3 O14 1.413(7) .
Cl3 O15 1.513(10) .
Cl3 O16 1.350(8) .
Cl4 O17 1.387(7) .
Cl4 O18 1.405(7) .
Cl4 O19 1.257(8) .
Cl4 O20 1.678(12) .
Cl4 O21 1.661(12) .
